data_1527410
loop_
_publ_author_name
'Gibbs, G.V.'

_publ_section_title
;
 The polymorphism of cordierite(I): The crystal structure of low
 cordierite
;
_journal_name_full 'American Mineralogist'
_journal_page_first 1068
_journal_page_last 1087
_journal_volume 51
_journal_year 1966
_chemical_formula_sum 'Al4 H1.5 Mg2 O18.75 Si5'
_chemical_name_systematic 'Mg2 Al4 Si5 O18 (H2 O)0.75'
_space_group_IT_number 66
_symmetry_space_group_name_Hall '-C 2 2c'
_symmetry_space_group_name_H-M 'C c c m'
_cell_angle_alpha 90
_cell_angle_beta 90
_cell_angle_gamma 90
_cell_formula_units_Z 4
_cell_length_a 17.083
_cell_length_b 9.738
_cell_length_c 9.335
_cell_volume 1552.917
_citation_journal_id_ASTM AMMIAY
_cod_data_source_file Gibbs_AMMIAY_1966_1480.cif
_cod_data_source_block H1.5Al4Mg2O18.75Si5
_cod_original_formula_sum 'H1.5 Al4 Mg2 O18.75 Si5'
_cod_database_code 1527410

loop_
_symmetry_equiv_pos_as_xyz
x,y,z
-x,-y,z
x,-y,-z+1/2
-x,y,-z+1/2
-x,-y,-z
x,y,-z
-x,y,z-1/2
x,-y,z-1/2
x+1/2,y+1/2,z
-x+1/2,-y+1/2,z
x+1/2,-y+1/2,-z+1/2
-x+1/2,y+1/2,-z+1/2
-x+1/2,-y+1/2,-z
x+1/2,y+1/2,-z
-x+1/2,y+1/2,z-1/2
x+1/2,-y+1/2,z-1/2

loop_
_atom_site_label
_atom_site_type_symbol
_atom_site_fract_x
_atom_site_fract_y
_atom_site_fract_z
_atom_site_occupancy
_atom_site_U_iso_or_equiv
Si3 Si+4 0.1351 -0.2372 0 1 0.0
O6 O-2 0.1639 -0.0788 0 1 0.0
O1 O-2 0.2466 -0.104 0.3591 1 0.0
Si1 Si+4 0 0.5 0.25 0.92 0.0
Al3 Al+3 0.0506 0.3084 0 0.96 0.0
O4 O-2 0.0434 -0.2453 0 1 0.0
Al1 Al+3 0.25 0.25 0.25 1 0.0
Mg1 Mg+2 0.3374 0 0.25 1 0.0
Si2 Si+4 0.1923 0.0781 0 1 0.0
O2 O-2 0.0616 -0.4167 0.3494 1 0.0
O3 O-2 -0.173 -0.3091 0.3583 1 0.0
Si4 Si+4 0.0506 0.3084 0 0.04 0.0
Al2 Al+3 0 0.5 0.25 0.08 0.0
O7 O-2 0 0 0.25 0.75 0.0
O5 O-2 0.1224 0.1848 0 1 0.0
